data_7040833
loop_
_publ_author_name
'Sachs, Ulf'
'Schaper, Gerrit'
'Winkler, Daniela'
'Kratzert, Daniel'
'Kurz, Philipp'

_publ_section_title
;
 Light- or oxidation-triggered CO release from [Mn(I)(CO)3(\k(3)-L)]
 complexes: reaction intermediates and a new synthetic route to
 [Mn(\m-O)2(L)2] compounds.
;
_journal_issue 43
_journal_name_full 'Dalton transactions (Cambridge, England : 2003)'
_journal_page_first 17464
_journal_page_last 17473
_journal_paper_doi 10.1039/c6dt02020h
_journal_volume 45
_journal_year 2016
_chemical_formula_moiety 'C36 H36 Mn2 N8 O2, C2 H3 N, 3(F6 P)'
_chemical_formula_sum 'C38 H39 F18 Mn2 N9 O2 P3'
_chemical_formula_weight 1198.57
_chemical_name_common bis(tris(2-pyridylmethyl)amine)bis(oxido)-bismanganese-tris(hexafluorophosphate)
_chemical_name_systematic bis(tris(2-pyridylmethyl)amine)bis(oxido)-bismanganese-tris(hexafluorophosphate)
_space_group_crystal_system triclinic
_space_group_IT_number 2
_space_group_name_Hall '-P 1'
_space_group_name_H-M_alt 'P -1'
_symmetry_space_group_name_Hall '-P 1'
_symmetry_space_group_name_H-M 'P -1'
_atom_sites_solution_hydrogens geom
_atom_sites_solution_primary direct
_audit_creation_date 2016-04-20
_audit_creation_method
;
Olex2 1.2
(compiled 2016.02.19 svn.r3266 for OlexSys, GUI svn.r5155)
;
_audit_update_record
;
2016-04-20 deposited with the CCDC.
2016-10-07 downloaded from the CCDC.
;
_cell_angle_alpha 85.848(2)
_cell_angle_beta 88.135(2)
_cell_angle_gamma 77.867(2)
_cell_formula_units_Z 4
_cell_length_a 12.6170(8)
_cell_length_b 18.8980(12)
_cell_length_c 19.9575(13)
_cell_measurement_reflns_used 9803
_cell_measurement_temperature 100(2)
_cell_measurement_theta_max 26.267
_cell_measurement_theta_min 2.209
_cell_volume 4639.3(5)
_computing_cell_refinement 'SAINT v8.34A (Bruker, 2013)'
_computing_data_reduction 'SAINT v8.34A (Bruker, 2013)'
_computing_molecular_graphics 'Olex2 (Dolomanov et al., 2009)'
_computing_publication_material 'Olex2 (Dolomanov et al., 2009)'
_computing_structure_refinement 'XL (Sheldrick, 2008)'
_computing_structure_solution 'ShelXT (Sheldrick, 2015)'
_diffrn_ambient_temperature 99.97
_diffrn_measured_fraction_theta_full 1.000
_diffrn_measured_fraction_theta_max 0.934
_diffrn_measurement_device_type 'Bruker APEX-II CCD'
_diffrn_measurement_method '\f and \w scans'
_diffrn_radiation_type MoK\a
_diffrn_radiation_wavelength 0.71073
_diffrn_reflns_av_R_equivalents 0.0653
_diffrn_reflns_av_unetI/netI 0.0446
_diffrn_reflns_Laue_measured_fraction_full 1.000
_diffrn_reflns_Laue_measured_fraction_max 0.934
_diffrn_reflns_limit_h_max 17
_diffrn_reflns_limit_h_min -17
_diffrn_reflns_limit_k_max 26
_diffrn_reflns_limit_k_min -26
_diffrn_reflns_limit_l_max 27
_diffrn_reflns_limit_l_min -28
_diffrn_reflns_number 300185
_diffrn_reflns_point_group_measured_fraction_full 1.000
_diffrn_reflns_point_group_measured_fraction_max 0.934
_diffrn_reflns_theta_full 25.242
_diffrn_reflns_theta_max 30.250
_diffrn_reflns_theta_min 1.023
_diffrn_standards_number 0
_exptl_absorpt_coefficient_mu 0.767
_exptl_absorpt_correction_T_max 0.7460
_exptl_absorpt_correction_T_min 0.7217
_exptl_absorpt_correction_type multi-scan
_exptl_absorpt_process_details
'SADABS-2014/5 (Bruker,2014/5) was used for absorption correction. wR2(int) was 0.0632 before and 0.0595 after correction. The Ratio of minimum to maximum transmission is 0.9674. The \l/2 correction factor is Not present.'
_exptl_crystal_colour 'clear brownish green'
_exptl_crystal_colour_lustre clear
_exptl_crystal_colour_modifier brownish
_exptl_crystal_colour_primary green
_exptl_crystal_density_diffrn 1.716
_exptl_crystal_description block
_exptl_crystal_F_000 2412
_exptl_crystal_size_max 0.11
_exptl_crystal_size_mid 0.1
_exptl_crystal_size_min 0.09
_refine_diff_density_max 0.693
_refine_diff_density_min -0.557
_refine_diff_density_rms 0.082
_refine_ls_extinction_method none
_refine_ls_goodness_of_fit_ref 1.041
_refine_ls_hydrogen_treatment constr
_refine_ls_matrix_type full
_refine_ls_number_parameters 1557
_refine_ls_number_reflns 25833
_refine_ls_number_restraints 443
_refine_ls_restrained_S_all 1.035
_refine_ls_R_factor_all 0.0868
_refine_ls_R_factor_gt 0.0491
_refine_ls_shift/su_max 0.002
_refine_ls_shift/su_mean 0.000
_refine_ls_structure_factor_coef Fsqd
_refine_ls_weighting_details 'w=1/[\s^2^(Fo^2^)+(0.0409P)^2^+5.3958P] where P=(Fo^2^+2Fc^2^)/3'
_refine_ls_weighting_scheme calc
_refine_ls_wR_factor_gt 0.0996
_refine_ls_wR_factor_ref 0.1169
_reflns_Friedel_coverage 0.000
_reflns_number_gt 18009
_reflns_number_total 25833
_reflns_threshold_expression 'I > 2\s(I)'
_cod_data_source_file c6dt02020h3.cif
_cod_data_source_block p-1_a
_cod_depositor_comments 'Adding full bibliography for 7040830--7040834.cif.'
_cod_database_code 7040833
_shelx_space_group_comment
;
The symmetry employed for this shelxl refinement is uniquely defined
by the following loop, which should always be used as a source of
symmetry information in preference to the above space-group names.
They are only intended as comments.
;
_olex2_refinement_description
;
1. Fixed Uiso
 At 1.2 times of:
  All C(H) groups, All C(H,H) groups
 At 1.5 times of:
  All C(H,H,H) groups
2. Rigid body (RIGU) restrains
 P1A, F1A, F2A, F3A, F4A, F5A, F6A, P1B, F1B, F2B, F3B, F4B, F5B, F6B, P1C,
 F1C, F2C, F3C, F4C, F5C, F6C
 with sigma for 1-2 distances of 0.004 and sigma for 1-3 distances of 0.004
 P3A, F13A, F14A, F15A, F16A, F17A, F18A
 with sigma for 1-2 distances of 0.004 and sigma for 1-3 distances of 0.004
 P3B, F13B, F14B, F15B, F16B, F17B, F18B
 with sigma for 1-2 distances of 0.004 and sigma for 1-3 distances of 0.004
3. Same fragment restrains
{P1A, F1A, F2A, F3A, F4A, F5A, F6A} sigma for 1-2: 0.01, 1-3: 0.04
as
{P1B, F1B, F2B, F3B, F4B, F5B, F6B}
{P1A, F1A, F2A, F3A, F4A, F5A, F6A} sigma for 1-2: 0.01, 1-3: 0.04
as
{P1C, F1C, F2C, F3C, F4C, F5C, F6C}
{P3A, F13A, F14A, F15A, F16A, F17A, F18A} sigma for 1-2: 0.01, 1-3: 0.04
as
{P3B, F13B, F14B, F15B, F16B, F17B, F18B}
{P3A, F13A, F14A, F15A, F16A, F17A, F18A} sigma for 1-2: 0.01, 1-3: 0.04
as
{P3C, F13C, F14C, F15C, F16C, F17C, F18C}
4. Others
 1*[Sof(P1A)+Sof(F1A)+Sof(F2A)+Sof(F3A)+Sof(F4A)+Sof(F5A)+Sof(F6A)]+1*
 [Sof(P1B)+Sof(F1B)+Sof(F2B)+Sof(F3B)+Sof(F4B)+Sof(F5B)+Sof(F6B)]+1*[Sof(P1C)+
 Sof(F1C)+Sof(F2C)+Sof(F3C)+Sof(F4C)+Sof(F5C)+Sof(F6C)]=1 with esd of 0.01
 1*[Sof(P3A)+Sof(F13A)+Sof(F14A)+Sof(F15A)+Sof(F16A)+Sof(F17A)+Sof(F18A)]+1*
 [Sof(P3B)+Sof(F13B)+Sof(F14B)+Sof(F15B)+Sof(F16B)+Sof(F17B)+Sof(F18B)]+1*
 [Sof(P3C)+Sof(F13C)+Sof(F14C)+Sof(F15C)+Sof(F16C)+Sof(F17C)+Sof(F18C)]=1 with
 esd of 0.01
 Sof(P1A)=Sof(F1A)=Sof(F2A)=Sof(F3A)=Sof(F4A)=Sof(F5A)=Sof(F6A)=FVAR(1)
 Sof(P1B)=Sof(F1B)=Sof(F2B)=Sof(F3B)=Sof(F4B)=Sof(F5B)=Sof(F6B)=FVAR(2)
 Sof(P1C)=Sof(F1C)=Sof(F2C)=Sof(F3C)=Sof(F4C)=Sof(F5C)=Sof(F6C)=FVAR(3)
 Sof(P3A)=Sof(F13A)=Sof(F14A)=Sof(F15A)=Sof(F16A)=Sof(F17A)=Sof(F18A)=FVAR(4)
 Sof(P3B)=Sof(F13B)=Sof(F14B)=Sof(F15B)=Sof(F16B)=Sof(F17B)=Sof(F18B)=FVAR(5)
 Sof(P3C)=Sof(F13C)=Sof(F14C)=Sof(F15C)=Sof(F16C)=Sof(F17C)=Sof(F18C)=FVAR(6)
5.a Secondary CH2 refined with riding coordinates:
 C1A(H1AA,H1AB), C1B(H1BA,H1BB), C7A(H7AA,H7AB), C7B(H7BA,H7BB), C13A(H13A,
 H13B), C13B(H13C,H13D), C19A(H19A,H19B), C19B(H19C,H19D), C25A(H25A,H25B),
 C25B(H25C,H25D), C31A(H31A,H31B), C31B(H31C,H31D)
5.b Aromatic/amide H refined with riding coordinates:
 C3A(H3A), C4A(H4A), C5A(H5A), C6A(H6A), C9A(H9A), C9B(H9B), C10A(H10A),
 C10B(H10B), C11A(H11A), C11B(H11B), C12A(H12A), C12B(H12B), C15A(H15A),
 C15B(H15B), C16A(H16A), C16B(H16B), C17A(H17A), C17B(H17B), C18A(H18A),
 C18B(H18B), C21A(H21A), C21B(H21B), C22A(H22A), C22B(H22B), C23A(H23A),
 C23B(H23B), C24A(H24A), C24B(H24B), C27A(H27A), C27B(H27B), C28A(H28A),
 C28B(H28B), C29A(H29A), C29B(H29B), C30A(H30A), C30B(H30B), C33A(H33A),
 C33B(H33B), C34A(H34A), C34B(H34B), C35A(H35A), C35B(H35B), C36A(H36A),
 C36B(H36B), C3B1(H3B1), C4B1(H4B1), C5B1(H5B1), C6B1(H6B1)
5.c Idealised Me refined as rotating group:
 C102(H10C,H10D,H10E), C93(H93A,H93B,H93C)
;
_shelx_shelxl_version_number 2014/7
_olex2_submission_special_instructions 'No special instructions were received'

loop_
_space_group_symop_operation_xyz
'x, y, z'
'-x, -y, -z'

loop_
_atom_site_label
_atom_site_type_symbol
_atom_site_fract_x
_atom_site_fract_y
_atom_site_fract_z
_atom_site_U_iso_or_equiv
_atom_site_adp_type
_atom_site_occupancy
_atom_site_site_symmetry_order
_atom_site_calc_flag
_atom_site_refinement_flags_posn
_atom_site_refinement_flags_adp
_atom_site_refinement_flags_occupancy
_atom_site_disorder_assembly
_atom_site_disorder_group
C1A C 0.50730(17) 0.37699(12) 0.54216(12) 0.0188(5) Uani 1 1 d . . . . .
H1AA H 0.5168 0.3892 0.4936 0.023 Uiso 1 1 calc R . . . .
H1AB H 0.4506 0.4157 0.5603 0.023 Uiso 1 1 calc R . . . .
C1B C 0.2806(2) 0.10957(13) 0.13966(13) 0.0247(5) Uani 1 1 d . . . . .
H1BA H 0.2979 0.0788 0.1818 0.030 Uiso 1 1 calc R . . . .
H1BB H 0.3254 0.0854 0.1029 0.030 Uiso 1 1 calc R . . . .
C2A C 0.47241(18) 0.30537(12) 0.55215(11) 0.0181(4) Uani 1 1 d . . . . .
C3A C 0.36463(18) 0.29901(13) 0.55716(12) 0.0218(5) Uani 1 1 d . . . . .
H3A H 0.3077 0.3409 0.5559 0.026 Uiso 1 1 calc R . . . .
C4A C 0.3420(2) 0.23023(14) 0.56406(12) 0.0257(5) Uani 1 1 d . . . . .
H4A H 0.2690 0.2245 0.5677 0.031 Uiso 1 1 calc R . . . .
C5A C 0.4258(2) 0.16992(14) 0.56566(12) 0.0267(5) Uani 1 1 d . . . . .
H5A H 0.4114 0.1224 0.5703 0.032 Uiso 1 1 calc R . . . .
C6A C 0.5312(2) 0.18035(13) 0.56026(12) 0.0237(5) Uani 1 1 d . . . . .
H6A H 0.5893 0.1392 0.5614 0.028 Uiso 1 1 calc R . . . .
C7A C 0.59570(19) 0.37464(13) 0.65174(11) 0.0208(5) Uani 1 1 d . . . . .
H7AA H 0.5173 0.3898 0.6622 0.025 Uiso 1 1 calc R . . . .
H7AB H 0.6323 0.4116 0.6677 0.025 Uiso 1 1 calc R . . . .
C7B C 0.2625(2) 0.21423(14) 0.21086(12) 0.0247(5) Uani 1 1 d . . . . .
H7BA H 0.3225 0.2268 0.2351 0.030 Uiso 1 1 calc R . . . .
H7BB H 0.2343 0.1770 0.2394 0.030 Uiso 1 1 calc R . . . .
C8A C 0.63923(18) 0.30264(13) 0.68973(12) 0.0203(5) Uani 1 1 d . . . . .
C8B C 0.17354(18) 0.28088(13) 0.20171(11) 0.0202(5) Uani 1 1 d . . . . .
C9A C 0.6184(2) 0.29192(14) 0.75818(12) 0.0272(5) Uani 1 1 d . . . . .
H9A H 0.5718 0.3287 0.7815 0.033 Uiso 1 1 calc R . . . .
C9B C 0.1187(2) 0.31269(15) 0.25695(13) 0.0284(6) Uani 1 1 d . . . . .
H9B H 0.1349 0.2916 0.3011 0.034 Uiso 1 1 calc R . . . .
C10A C 0.6660(2) 0.22752(15) 0.79185(12) 0.0277(6) Uani 1 1 d . . . . .
H10A H 0.6534 0.2198 0.8387 0.033 Uiso 1 1 calc R . . . .
C10B C 0.0401(2) 0.37534(17) 0.24697(14) 0.0368(7) Uani 1 1 d . . . . .
H10B H 0.0023 0.3981 0.2842 0.044 Uiso 1 1 calc R . . . .
C11A C 0.7325(2) 0.17398(14) 0.75684(12) 0.0253(5) Uani 1 1 d . . . . .
H11A H 0.7662 0.1293 0.7794 0.030 Uiso 1 1 calc R . . . .
C11B C 0.0173(2) 0.40443(16) 0.18255(14) 0.0332(6) Uani 1 1 d . . . . .
H11B H -0.0369 0.4473 0.1748 0.040 Uiso 1 1 calc R . . . .
C12A C 0.74892(18) 0.18676(13) 0.68853(12) 0.0210(5) Uani 1 1 d . . . . .
H12A H 0.7931 0.1499 0.6640 0.025 Uiso 1 1 calc R . . . .
C12B C 0.07411(19) 0.37051(14) 0.12912(13) 0.0265(5) Uani 1 1 d . . . . .
H12B H 0.0583 0.3905 0.0846 0.032 Uiso 1 1 calc R . . . .
C13A C 0.66583(18) 0.43200(12) 0.55000(12) 0.0194(5) Uani 1 1 d . . . . .
H13A H 0.6281 0.4788 0.5671 0.023 Uiso 1 1 calc R . . . .
H13B H 0.6629 0.4365 0.5003 0.023 Uiso 1 1 calc R . . . .
C13B C 0.42627(19) 0.17750(14) 0.14083(13) 0.0247(5) Uani 1 1 d . . . . .
H13C H 0.4568 0.1461 0.1043 0.030 Uiso 1 1 calc R . . . .
H13D H 0.4611 0.1556 0.1833 0.030 Uiso 1 1 calc R . . . .
C14A C 0.78252(18) 0.41448(12) 0.57188(11) 0.0184(5) Uani 1 1 d . . . . .
C14B C 0.44983(19) 0.25203(14) 0.12597(12) 0.0231(5) Uani 1 1 d . . . . .
C15A C 0.8408(2) 0.46683(13) 0.58195(13) 0.0255(5) Uani 1 1 d . . . . .
H15A H 0.8085 0.5169 0.5752 0.031 Uiso 1 1 calc R . . . .
C15B C 0.5457(2) 0.27067(16) 0.14297(14) 0.0331(6) Uani 1 1 d . . . . .
H15B H 0.5999 0.2367 0.1670 0.040 Uiso 1 1 calc R . . . .
C16A C 0.9477(2) 0.44472(14) 0.60228(14) 0.0294(6) Uani 1 1 d . . . . .
H16A H 0.9900 0.4797 0.6088 0.035 Uiso 1 1 calc R . . . .
C16B C 0.5606(2) 0.34000(17) 0.12400(14) 0.0350(6) Uani 1 1 d . . . . .
H16B H 0.6262 0.3537 0.1341 0.042 Uiso 1 1 calc R . . . .
C17A C 0.99214(19) 0.37155(14) 0.61292(13) 0.0260(5) Uani 1 1 d . . . . .
H17A H 1.0646 0.3555 0.6277 0.031 Uiso 1 1 calc R . . . .
C17B C 0.4798(2) 0.38907(15) 0.09030(14) 0.0312(6) Uani 1 1 d . . . . .
H17B H 0.4887 0.4369 0.0774 0.037 Uiso 1 1 calc R . . . .
C18A C 0.92924(19) 0.32236(13) 0.60170(12) 0.0212(5) Uani 1 1 d . . . . .
H18A H 0.9594 0.2720 0.6091 0.025 Uiso 1 1 calc R . . . .
C18B C 0.3857(2) 0.36725(13) 0.07570(12) 0.0254(5) Uani 1 1 d . . . . .
H18B H 0.3292 0.4010 0.0533 0.031 Uiso 1 1 calc R . . . .
C19A C 1.01553(18) 0.12277(12) 0.45785(12) 0.0185(5) Uani 1 1 d . . . . .
H19A H 1.0768 0.0881 0.4385 0.022 Uiso 1 1 calc R . . . .
H19B H 1.0080 0.1081 0.5061 0.022 Uiso 1 1 calc R . . . .
C19B C 0.22066(19) 0.39226(12) -0.13480(12) 0.0221(5) Uani 1 1 d . . . . .
H19C H 0.1738 0.4182 -0.0997 0.027 Uiso 1 1 calc R . . . .
H19D H 0.2125 0.4237 -0.1770 0.027 Uiso 1 1 calc R . . . .
C20A C 1.03733(18) 0.19795(12) 0.45004(11) 0.0177(4) Uani 1 1 d . . . . .
C20B C 0.33758(19) 0.37593(13) -0.11343(12) 0.0225(5) Uani 1 1 d . . . . .
C21A C 1.13978(19) 0.21393(14) 0.44732(12) 0.0229(5) Uani 1 1 d . . . . .
H21A H 1.2027 0.1761 0.4489 0.027 Uiso 1 1 calc R . . . .
C21B C 0.4080(2) 0.42230(14) -0.12631(13) 0.0284(6) Uani 1 1 d . . . . .
H21B H 0.3855 0.4675 -0.1512 0.034 Uiso 1 1 calc R . . . .
C22A C 1.1490(2) 0.28590(14) 0.44223(12) 0.0251(5) Uani 1 1 d . . . . .
H22A H 1.2184 0.2980 0.4406 0.030 Uiso 1 1 calc R . . . .
C22B C 0.5132(2) 0.40138(15) -0.10189(14) 0.0305(6) Uani 1 1 d . . . . .
H22B H 0.5625 0.4330 -0.1089 0.037 Uiso 1 1 calc R . . . .
C23A C 1.0559(2) 0.34001(14) 0.43951(12) 0.0260(5) Uani 1 1 d . . . . .
H23A H 1.0609 0.3896 0.4359 0.031 Uiso 1 1 calc R . . . .
C23B C 0.5456(2) 0.33443(15) -0.06742(13) 0.0285(6) Uani 1 1 d . . . . .
H23B H 0.6176 0.3192 -0.0516 0.034 Uiso 1 1 calc R . . . .
C24A C 0.95634(19) 0.32126(12) 0.44215(11) 0.0198(5) Uani 1 1 d . . . . .
H24A H 0.8925 0.3583 0.4399 0.024 Uiso 1 1 calc R . . . .
C24B C 0.47196(19) 0.29038(14) -0.05638(12) 0.0242(5) Uani 1 1 d . . . . .
H24B H 0.4936 0.2442 -0.0331 0.029 Uiso 1 1 calc R . . . .
C25A C 0.92985(19) 0.11959(13) 0.34760(11) 0.0199(5) Uani 1 1 d . . . . .
H25A H 0.8920 0.0835 0.3313 0.024 Uiso 1 1 calc R . . . .
H25B H 1.0081 0.1036 0.3372 0.024 Uiso 1 1 calc R . . . .
C25B C 0.2272(2) 0.29203(13) -0.21106(11) 0.0218(5) Uani 1 1 d . . . . .
H25C H 0.2493 0.3306 -0.2411 0.026 Uiso 1 1 calc R . . . .
H25D H 0.1672 0.2764 -0.2326 0.026 Uiso 1 1 calc R . . . .
C26A C 0.88807(18) 0.19224(12) 0.31088(11) 0.0189(5) Uani 1 1 d . . . . .
C26B C 0.32146(18) 0.22875(13) -0.20299(11) 0.0194(5) Uani 1 1 d . . . . .
C27A C 0.9146(2) 0.20663(14) 0.24426(12) 0.0258(5) Uani 1 1 d . . . . .
H27A H 0.9677 0.1730 0.2214 0.031 Uiso 1 1 calc R . . . .
C27B C 0.38515(19) 0.20315(14) -0.25762(12) 0.0246(5) Uani 1 1 d . . . . .
H27B H 0.3726 0.2269 -0.3011 0.030 Uiso 1 1 calc R . . . .
C28A C 0.8623(2) 0.27096(14) 0.21140(13) 0.0284(6) Uani 1 1 d . . . . .
H28A H 0.8781 0.2815 0.1653 0.034 Uiso 1 1 calc R . . . .
C28B C 0.4672(2) 0.14249(15) -0.24758(13) 0.0289(6) Uani 1 1 d . . . . .
H28B H 0.5115 0.1238 -0.2844 0.035 Uiso 1 1 calc R . . . .
C29A C 0.7866(2) 0.31995(14) 0.24618(12) 0.0250(5) Uani 1 1 d . . . . .
H29A H 0.7495 0.3641 0.2242 0.030 Uiso 1 1 calc R . . . .
C29B C 0.48480(19) 0.10901(14) -0.18367(13) 0.0265(5) Uani 1 1 d . . . . .
H29B H 0.5411 0.0673 -0.1761 0.032 Uiso 1 1 calc R . . . .
C30A C 0.76638(18) 0.30334(13) 0.31323(12) 0.0196(5) Uani 1 1 d . . . . .
H30A H 0.7160 0.3370 0.3377 0.024 Uiso 1 1 calc R . . . .
C30B C 0.41909(18) 0.13726(13) -0.13101(12) 0.0208(5) Uani 1 1 d . . . . .
H30B H 0.4307 0.1147 -0.0870 0.025 Uiso 1 1 calc R . . . .
C31A C 0.86072(18) 0.06207(12) 0.45024(12) 0.0186(5) Uani 1 1 d . . . . .
H31A H 0.8678 0.0560 0.4997 0.022 Uiso 1 1 calc R . . . .
H31B H 0.8958 0.0158 0.4311 0.022 Uiso 1 1 calc R . . . .
C31B C 0.06757(18) 0.32813(13) -0.13668(12) 0.0224(5) Uani 1 1 d . . . . .
H31C H 0.0304 0.3489 -0.1788 0.027 Uiso 1 1 calc R . . . .
H31D H 0.0390 0.3602 -0.1003 0.027 Uiso 1 1 calc R . . . .
C32A C 0.74279(18) 0.08183(12) 0.43195(11) 0.0186(5) Uani 1 1 d . . . . .
C32B C 0.04754(18) 0.25317(13) -0.11943(12) 0.0213(5) Uani 1 1 d . . . . .
C33A C 0.68040(19) 0.03187(13) 0.42232(13) 0.0241(5) Uani 1 1 d . . . . .
H33A H 0.7104 -0.0187 0.4276 0.029 Uiso 1 1 calc R . . . .
C33B C -0.0460(2) 0.23064(15) -0.13409(13) 0.0290(6) Uani 1 1 d . . . . .
H33B H -0.1024 0.2625 -0.1583 0.035 Uiso 1 1 calc R . . . .
C34A C 0.5728(2) 0.05679(14) 0.40468(14) 0.0279(6) Uani 1 1 d . . . . .
H34A H 0.5278 0.0234 0.3985 0.033 Uiso 1 1 calc R . . . .
C34B C -0.0561(2) 0.16080(16) -0.11293(14) 0.0326(6) Uani 1 1 d . . . . .
H34B H -0.1208 0.1449 -0.1211 0.039 Uiso 1 1 calc R . . . .
C35A C 0.53177(19) 0.13052(13) 0.39617(13) 0.0243(5) Uani 1 1 d . . . . .
H35A H 0.4587 0.1483 0.3832 0.029 Uiso 1 1 calc R . . . .
C35B C 0.0289(2) 0.11425(14) -0.07974(13) 0.0280(5) Uani 1 1 d . . . . .
H35B H 0.0234 0.0660 -0.0658 0.034 Uiso 1 1 calc R . . . .
C36A C 0.59770(19) 0.17806(13) 0.40674(12) 0.0217(5) Uani 1 1 d . . . . .
H36A H 0.5697 0.2288 0.4005 0.026 Uiso 1 1 calc R . . . .
C36B C 0.1211(2) 0.13887(13) -0.06726(12) 0.0223(5) Uani 1 1 d . . . . .
H36B H 0.1800 0.1069 -0.0454 0.027 Uiso 1 1 calc R . . . .
C101 C -0.2037(2) 0.43202(18) -0.22219(15) 0.0373(7) Uani 1 1 d . . . . .
C102 C -0.2402(4) 0.50194(18) -0.19340(17) 0.0584(10) Uani 1 1 d . . . . .
H10C H -0.2081 0.5386 -0.2190 0.088 Uiso 1 1 calc GR . . . .
H10D H -0.2177 0.4982 -0.1465 0.088 Uiso 1 1 calc GR . . . .
H10E H -0.3194 0.5160 -0.1953 0.088 Uiso 1 1 calc GR . . . .
N1A N 0.91368(15) 0.12171(10) 0.42245(9) 0.0159(4) Uani 1 1 d . . . . .
N1B N 0.18738(15) 0.32241(10) -0.14523(9) 0.0180(4) Uani 1 1 d . . . . .
N2A N 0.94782(15) 0.25155(10) 0.44787(9) 0.0162(4) Uani 1 1 d . . . . .
N2B N 0.36963(15) 0.31183(11) -0.07815(10) 0.0202(4) Uani 1 1 d . . . . .
N3A N 0.81667(14) 0.24028(10) 0.34465(9) 0.0162(4) Uani 1 1 d . . . . .
N3B N 0.33906(15) 0.19621(10) -0.14120(10) 0.0184(4) Uani 1 1 d . . . . .
N4A N 0.70084(15) 0.15396(10) 0.42563(9) 0.0181(4) Uani 1 1 d . . . . .
N4B N 0.12907(15) 0.20756(10) -0.08558(9) 0.0187(4) Uani 1 1 d . . . . .
N5A N 0.61128(15) 0.37272(10) 0.57710(9) 0.0171(4) Uani 1 1 d . . . . .
N5B N 0.30678(16) 0.18212(11) 0.14682(10) 0.0209(4) Uani 1 1 d . . . . .
N6A N 0.82664(15) 0.34323(10) 0.58068(10) 0.0189(4) Uani 1 1 d . . . . .
N6B N 0.15102(15) 0.30999(11) 0.13890(10) 0.0207(4) Uani 1 1 d . . . . .
N7A N 0.70354(14) 0.25030(10) 0.65609(9) 0.0175(4) Uani 1 1 d . . . . .
N7B1 N 0.11728(17) 0.17849(12) 0.08855(10) 0.0264(5) Uani 1 1 d . . . . .
C2B1 C 0.1619(2) 0.11751(14) 0.12450(13) 0.0271(5) Uani 1 1 d . . . . .
C3B1 C 0.1043(2) 0.06444(16) 0.14372(16) 0.0379(7) Uani 1 1 d . . . . .
H3B1 H 0.1373 0.0217 0.1696 0.045 Uiso 1 1 calc R . . . .
C4B1 C -0.0027(3) 0.07517(19) 0.12426(18) 0.0472(9) Uani 1 1 d . . . . .
H4B1 H -0.0438 0.0392 0.1361 0.057 Uiso 1 1 calc R . . . .
C5B1 C -0.0491(2) 0.1377(2) 0.08800(16) 0.0451(8) Uani 1 1 d . . . . .
H5B1 H -0.1225 0.1457 0.0747 0.054 Uiso 1 1 calc R . . . .
C6B1 C 0.0124(2) 0.18909(17) 0.07103(14) 0.0345(7) Uani 1 1 d . . . . .
H6B1 H -0.0199 0.2328 0.0465 0.041 Uiso 1 1 calc R . . . .
N8A N 0.55394(15) 0.24677(10) 0.55354(9) 0.0186(4) Uani 1 1 d . . . . .
N8B N 0.37176(16) 0.29955(11) 0.09232(10) 0.0210(4) Uani 1 1 d . . . . .
N101 N -0.1766(2) 0.37746(18) -0.24401(14) 0.0511(7) Uani 1 1 d . . . . .
N92 N 0.7042(2) 0.13199(16) 0.25310(14) 0.0466(7) Uani 1 1 d . . . . .
C93 C 0.6568(4) 0.01811(19) 0.2094(2) 0.0701(13) Uani 1 1 d . . . . .
H93A H 0.6219 0.0307 0.1658 0.105 Uiso 1 1 calc GR . . . .
H93B H 0.6066 0.0003 0.2417 0.105 Uiso 1 1 calc GR . . . .
H93C H 0.7223 -0.0198 0.2045 0.105 Uiso 1 1 calc GR . . . .
C94 C 0.6859(2) 0.08145(17) 0.23334(15) 0.0380(7) Uani 1 1 d . . . . .
O1A O 0.71784(12) 0.29859(8) 0.46347(8) 0.0183(3) Uani 1 1 d . . . . .
O1B O 0.31200(12) 0.19261(8) 0.00150(8) 0.0191(3) Uani 1 1 d . . . . .
O2A O 0.80774(12) 0.18950(8) 0.53341(8) 0.0183(3) Uani 1 1 d . . . . .
O2B O 0.17817(12) 0.31043(8) -0.00653(8) 0.0189(3) Uani 1 1 d . . . . .
P1A P 0.6984(8) 0.0770(4) -0.0092(4) 0.0264(17) Uani 0.47(3) 1 d D U P A 1
F1A F 0.5711(9) 0.1099(9) -0.0055(9) 0.041(3) Uani 0.47(3) 1 d D U P A 1
F2A F 0.7202(11) 0.1558(4) -0.0321(8) 0.038(2) Uani 0.47(3) 1 d D U P A 1
F3A F 0.6874(11) 0.0623(9) -0.0867(5) 0.038(3) Uani 0.47(3) 1 d D U P A 1
F4A F 0.6784(10) -0.0018(5) 0.0136(10) 0.039(3) Uani 0.47(3) 1 d D U P A 1
F5A F 0.7108(12) 0.0924(10) 0.0678(4) 0.034(3) Uani 0.47(3) 1 d D U P A 1
F6A F 0.8258(9) 0.0433(11) -0.0136(11) 0.045(3) Uani 0.47(3) 1 d D U P A 1
P1B P 0.7045(16) 0.0758(7) -0.0091(6) 0.027(4) Uani 0.151(18) 1 d D U P B 2
F1B F 0.5784(17) 0.1115(17) -0.0015(17) 0.035(5) Uani 0.151(18) 1 d D U P B 2
F2B F 0.730(2) 0.1557(9) -0.0090(15) 0.036(4) Uani 0.151(18) 1 d D U P B 2
F3B F 0.697(2) 0.0862(17) -0.0895(7) 0.040(4) Uani 0.151(18) 1 d D U P B 2
F4B F 0.680(2) -0.0034(9) -0.0113(14) 0.031(4) Uani 0.151(18) 1 d D U P B 2
F5B F 0.714(2) 0.0662(17) 0.0711(6) 0.035(4) Uani 0.151(18) 1 d D U P B 2
F6B F 0.8320(16) 0.0427(17) -0.0149(16) 0.039(5) Uani 0.151(18) 1 d D U P B 2
P1C P 0.6896(10) 0.0754(5) -0.0051(4) 0.0263(16) Uani 0.38(2) 1 d D U P C 3
F1C F 0.5614(10) 0.1015(10) 0.0044(10) 0.035(3) Uani 0.38(2) 1 d D U P C 3
F2C F 0.6941(13) 0.1511(6) -0.0463(7) 0.042(2) Uani 0.38(2) 1 d D U P C 3
F3C F 0.6716(10) 0.0407(9) -0.0739(6) 0.038(2) Uani 0.38(2) 1 d D U P C 3
F4C F 0.6815(14) 0.0008(6) 0.0357(8) 0.041(2) Uani 0.38(2) 1 d D U P C 3
F5C F 0.7042(17) 0.1118(9) 0.0632(6) 0.036(3) Uani 0.38(2) 1 d D U P C 3
F6C F 0.8184(10) 0.0503(13) -0.0134(13) 0.044(3) Uani 0.38(2) 1 d D U P C 3
F7 F -0.07583(14) 0.38046(11) 0.00433(10) 0.0550(5) Uani 1 1 d . . . . .
F8 F -0.21504(15) 0.39268(10) -0.06547(9) 0.0472(5) Uani 1 1 d . . . . .
F9 F -0.22615(18) 0.34178(11) 0.03831(11) 0.0610(6) Uani 1 1 d . . . . .
F10 F -0.18819(17) 0.44020(12) 0.08204(10) 0.0639(6) Uani 1 1 d . . . . .
F11 F -0.17753(17) 0.49199(11) -0.02235(12) 0.0617(6) Uani 1 1 d . . . . .
F12 F -0.32738(13) 0.45295(10) 0.01127(10) 0.0511(5) Uani 1 1 d . . . . .
P3A P 0.3817(6) 0.3690(5) 0.3392(6) 0.0170(17) Uani 0.44(3) 1 d D U P D 1
F13A F 0.2513(8) 0.3888(11) 0.3352(11) 0.022(3) Uani 0.44(3) 1 d D U P D 1
F14A F 0.3848(17) 0.4521(6) 0.3195(10) 0.027(3) Uani 0.44(3) 1 d D U P D 1
F15A F 0.3754(12) 0.2865(5) 0.3622(8) 0.027(4) Uani 0.44(3) 1 d D U P D 1
F16A F 0.3700(15) 0.3874(8) 0.4178(6) 0.021(2) Uani 0.44(3) 1 d D U P D 1
F17A F 0.5106(7) 0.3477(8) 0.3447(10) 0.027(3) Uani 0.44(3) 1 d D U P D 1
F18A F 0.3909(15) 0.3510(8) 0.2623(6) 0.027(3) Uani 0.44(3) 1 d D U P D 1
P3B P 0.3806(9) 0.3669(7) 0.3282(8) 0.032(2) Uani 0.28(2) 1 d D U P E 2
F13B F 0.2517(10) 0.3933(16) 0.3393(13) 0.030(4) Uani 0.28(2) 1 d D U P E 2
F14B F 0.392(2) 0.4491(8) 0.3120(14) 0.034(4) Uani 0.28(2) 1 d D U P E 2
F15B F 0.369(2) 0.2840(9) 0.3437(13) 0.035(4) Uani 0.28(2) 1 d D U P E 2
F16B F 0.3938(17) 0.3741(12) 0.4082(8) 0.042(4) Uani 0.28(2) 1 d D U P E 2
F17B F 0.5091(9) 0.3412(9) 0.3205(13) 0.045(3) Uani 0.28(2) 1 d D U P E 2
F18B F 0.3646(16) 0.3584(11) 0.2508(8) 0.038(3) Uani 0.28(2) 1 d D U P E 2
P3C P 0.3842(11) 0.3697(8) 0.3449(8) 0.024(3) Uani 0.28(3) 1 d D . P F 3
F13C F 0.2571(13) 0.3898(16) 0.3275(17) 0.028(5) Uani 0.28(3) 1 d D . P F 3
F14C F 0.391(2) 0.4532(9) 0.3324(13) 0.022(3) Uani 0.28(3) 1 d D . P F 3
F15C F 0.376(2) 0.2861(9) 0.3588(17) 0.043(9) Uani 0.28(3) 1 d D . P F 3
F16C F 0.350(2) 0.3833(16) 0.4229(9) 0.030(4) Uani 0.28(3) 1 d D . P F 3
F17C F 0.5092(11) 0.3510(13) 0.3648(13) 0.028(3) Uani 0.28(3) 1 d D . P F 3
F18C F 0.412(2) 0.3565(14) 0.2680(9) 0.036(5) Uani 0.28(3) 1 d D . P F 3
P4 P 0.75741(5) 0.51877(3) 0.33529(3) 0.02135(13) Uani 1 1 d . . . . .
F19 F 0.72691(14) 0.49221(8) 0.26556(8) 0.0358(4) Uani 1 1 d . . . . .
F20 F 0.66345(13) 0.48568(9) 0.37301(8) 0.0376(4) Uani 1 1 d . . . . .
F21 F 0.84185(13) 0.44373(8) 0.34972(8) 0.0358(4) Uani 1 1 d . . . . .
F22 F 0.67336(11) 0.59451(8) 0.32050(8) 0.0297(3) Uani 1 1 d . . . . .
F23 F 0.85144(11) 0.55271(8) 0.29736(8) 0.0300(3) Uani 1 1 d . . . . .
F24 F 0.78813(13) 0.54611(9) 0.40471(8) 0.0349(4) Uani 1 1 d . . . . .
P5 P 0.71320(5) -0.02603(3) 0.65785(3) 0.02381(14) Uani 1 1 d . . . . .
F25 F 0.73281(15) 0.01042(10) 0.72441(8) 0.0445(4) Uani 1 1 d . . . . .
F26 F 0.61561(14) 0.04038(9) 0.63864(9) 0.0431(4) Uani 1 1 d . . . . .
F27 F 0.62945(11) -0.06699(8) 0.69852(7) 0.0286(3) Uani 1 1 d . . . . .
F28 F 0.79765(14) 0.01406(9) 0.61732(9) 0.0418(4) Uani 1 1 d . . . . .
F29 F 0.80991(11) -0.09382(8) 0.67682(9) 0.0361(4) Uani 1 1 d . . . . .
F30 F 0.69313(13) -0.06286(9) 0.59106(8) 0.0357(4) Uani 1 1 d . . . . .
F31 F 1.13473(13) 0.21228(8) 0.66687(9) 0.0352(4) Uani 1 1 d . . . . .
F32 F 1.14468(14) 0.13173(9) 0.75753(8) 0.0391(4) Uani 1 1 d . . . . .
F33 F 1.11459(16) 0.12456(10) 0.59942(9) 0.0501(5) Uani 1 1 d . . . . .
F34 F 1.00051(13) 0.15085(10) 0.68867(12) 0.0558(6) Uani 1 1 d . . . . .
F35 F 1.25654(11) 0.10588(8) 0.66805(8) 0.0287(3) Uani 1 1 d . . . . .
F36 F 1.12328(13) 0.04403(8) 0.68964(9) 0.0399(4) Uani 1 1 d . . . . .
P2 P -0.20067(5) 0.41703(4) 0.00812(4) 0.02848(15) Uani 1 1 d . . . . .
P6 P 1.12788(5) 0.12823(3) 0.67887(4) 0.02515(14) Uani 1 1 d . . . . .
Mn1A Mn 0.80673(3) 0.21608(2) 0.44535(2) 0.01518(8) Uani 1 1 d . . . G 1
Mn1B Mn 0.25412(3) 0.25254(2) -0.06655(2) 0.01625(8) Uani 1 1 d . . . H 2
Mn2A Mn 0.71585(3) 0.27400(2) 0.55453(2) 0.01571(8) Uani 1 1 d . . . G 1
Mn2B Mn 0.23557(3) 0.25076(2) 0.06503(2) 0.01778(8) Uani 1 1 d . . . H 2

loop_
_atom_site_aniso_label
_atom_site_aniso_U_11
_atom_site_aniso_U_22
_atom_site_aniso_U_33
_atom_site_aniso_U_23
_atom_site_aniso_U_13
_atom_site_aniso_U_12
C1A 0.0170(10) 0.0192(11) 0.0197(12) -0.0025(9) -0.0027(8) -0.0020(8)
C1B 0.0294(13) 0.0214(12) 0.0218(12) -0.0006(10) 0.0003(10) -0.0018(10)
C2A 0.0195(11) 0.0216(11) 0.0128(10) -0.0026(9) -0.0013(8) -0.0028(9)
C3A 0.0192(11) 0.0283(13) 0.0183(12) -0.0035(10) -0.0023(9) -0.0051(9)
C4A 0.0262(12) 0.0375(14) 0.0171(12) 0.0001(10) -0.0032(9) -0.0150(11)
C5A 0.0367(14) 0.0261(13) 0.0204(13) -0.0010(10) -0.0017(10) -0.0135(11)
C6A 0.0335(13) 0.0192(11) 0.0179(12) -0.0018(9) -0.0015(10) -0.0036(10)
C7A 0.0242(11) 0.0223(12) 0.0163(11) -0.0056(9) 0.0008(9) -0.0043(9)
C7B 0.0315(13) 0.0281(13) 0.0135(11) -0.0017(9) -0.0022(9) -0.0038(10)
C8A 0.0197(11) 0.0239(12) 0.0187(12) -0.0046(9) -0.0009(9) -0.0070(9)
C8B 0.0181(11) 0.0300(13) 0.0149(11) -0.0053(9) -0.0002(8) -0.0090(9)
C9A 0.0314(13) 0.0320(14) 0.0188(12) -0.0062(10) 0.0042(10) -0.0069(11)
C9B 0.0243(12) 0.0449(16) 0.0176(12) -0.0104(11) 0.0020(9) -0.0085(11)
C10A 0.0353(14) 0.0361(15) 0.0135(12) -0.0017(10) 0.0015(10) -0.0119(11)
C10B 0.0263(13) 0.0552(19) 0.0272(15) -0.0187(13) 0.0033(11) 0.0002(12)
C11A 0.0279(12) 0.0280(13) 0.0210(12) 0.0014(10) -0.0046(10) -0.0084(10)
C11B 0.0229(12) 0.0428(16) 0.0305(15) -0.0146(12) -0.0030(11) 0.0057(11)
C12A 0.0199(11) 0.0235(12) 0.0202(12) -0.0023(9) -0.0024(9) -0.0054(9)
C12B 0.0228(12) 0.0337(14) 0.0216(13) -0.0077(11) -0.0038(10) -0.0001(10)
C13A 0.0203(11) 0.0170(11) 0.0213(12) -0.0017(9) -0.0009(9) -0.0050(9)
C13B 0.0197(11) 0.0287(13) 0.0228(13) 0.0015(10) -0.0042(9) 0.0011(10)
C14A 0.0208(11) 0.0160(11) 0.0185(11) -0.0028(9) 0.0005(9) -0.0038(9)
C14B 0.0210(11) 0.0307(13) 0.0168(12) -0.0034(10) -0.0014(9) -0.0023(10)
C15A 0.0240(12) 0.0165(11) 0.0360(15) -0.0024(10) -0.0025(10) -0.0032(9)
C15B 0.0238(13) 0.0462(17) 0.0295(15) -0.0029(12) -0.0052(11) -0.0067(12)
C16A 0.0252(13) 0.0264(13) 0.0392(16) -0.0057(11) -0.0034(11) -0.0095(10)
C16B 0.0309(14) 0.0462(17) 0.0335(16) -0.0094(13) -0.0014(11) -0.0180(13)
C17A 0.0185(11) 0.0299(13) 0.0285(13) -0.0006(11) -0.0037(10) -0.0028(10)
C17B 0.0385(15) 0.0306(14) 0.0281(14) -0.0099(11) 0.0042(11) -0.0134(12)
C18A 0.0220(11) 0.0191(11) 0.0203(12) 0.0000(9) 0.0005(9) 0.0003(9)
C18B 0.0308(13) 0.0244(12) 0.0204(12) -0.0066(10) 0.0027(10) -0.0026(10)
C19A 0.0175(10) 0.0178(11) 0.0200(12) -0.0035(9) -0.0040(8) -0.0016(8)
C19B 0.0249(12) 0.0179(11) 0.0224(12) -0.0026(9) -0.0043(9) -0.0009(9)
C20A 0.0181(10) 0.0200(11) 0.0142(11) -0.0027(9) -0.0020(8) -0.0014(8)
C20B 0.0247(12) 0.0220(12) 0.0199(12) -0.0077(9) -0.0004(9) -0.0006(9)
C21A 0.0187(11) 0.0316(13) 0.0182(12) -0.0029(10) -0.0029(9) -0.0041(9)
C21B 0.0325(14) 0.0242(13) 0.0295(14) -0.0063(11) -0.0013(11) -0.0067(11)
C22A 0.0251(12) 0.0360(14) 0.0175(12) 0.0001(10) -0.0023(9) -0.0145(10)
C22B 0.0303(13) 0.0345(15) 0.0309(15) -0.0141(12) 0.0014(11) -0.0127(11)
C23A 0.0384(14) 0.0238(12) 0.0179(12) 0.0023(10) -0.0026(10) -0.0123(11)
C23B 0.0232(12) 0.0361(15) 0.0273(14) -0.0150(11) -0.0022(10) -0.0038(11)
C24A 0.0282(12) 0.0162(11) 0.0149(11) -0.0011(9) -0.0012(9) -0.0045(9)
C24B 0.0227(12) 0.0263(12) 0.0221(12) -0.0104(10) -0.0038(9) 0.0016(10)
C25A 0.0231(11) 0.0222(11) 0.0149(11) -0.0058(9) -0.0003(9) -0.0039(9)
C25B 0.0289(12) 0.0228(12) 0.0131(11) -0.0028(9) -0.0024(9) -0.0032(10)
C26A 0.0201(11) 0.0206(11) 0.0177(11) -0.0035(9) -0.0016(9) -0.0074(9)
C26B 0.0204(11) 0.0230(12) 0.0170(11) -0.0064(9) -0.0015(9) -0.0073(9)
C27A 0.0298(13) 0.0273(13) 0.0196(12) -0.0068(10) 0.0042(10) -0.0030(10)
C27B 0.0242(12) 0.0338(14) 0.0178(12) -0.0086(10) 0.0021(9) -0.0085(10)
C28A 0.0389(15) 0.0319(14) 0.0151(12) -0.0011(10) 0.0016(10) -0.0093(11)
C28B 0.0255(12) 0.0385(15) 0.0241(13) -0.0153(11) 0.0058(10) -0.0063(11)
C29A 0.0319(13) 0.0238(12) 0.0198(12) 0.0004(10) -0.0034(10) -0.0071(10)
C29B 0.0202(11) 0.0299(13) 0.0293(14) -0.0109(11) -0.0014(10) -0.0018(10)
C30A 0.0185(11) 0.0206(11) 0.0211(12) -0.0033(9) -0.0028(9) -0.0061(9)
C30B 0.0202(11) 0.0222(12) 0.0204(12) -0.0051(9) -0.0031(9) -0.0033(9)
C31A 0.0210(11) 0.0136(10) 0.0209(12) -0.0012(9) -0.0011(9) -0.0032(8)
C31B 0.0192(11) 0.0249(12) 0.0211(12) 0.0000(10) -0.0048(9) -0.0003(9)
C32A 0.0209(11) 0.0157(11) 0.0189(11) -0.0028(9) 0.0013(9) -0.0027(8)
C32B 0.0193(11) 0.0257(12) 0.0182(12) -0.0023(9) -0.0031(9) -0.0024(9)
C33A 0.0247(12) 0.0170(11) 0.0309(14) -0.0042(10) -0.0010(10) -0.0038(9)
C33B 0.0233(12) 0.0373(15) 0.0272(14) -0.0032(11) -0.0066(10) -0.0066(11)
C34A 0.0239(12) 0.0261(13) 0.0358(15) -0.0049(11) -0.0019(11) -0.0088(10)
C34B 0.0312(14) 0.0401(16) 0.0312(15) -0.0070(12) -0.0038(11) -0.0160(12)
C35A 0.0205(11) 0.0263(13) 0.0255(13) -0.0030(10) -0.0019(9) -0.0027(10)
C35B 0.0359(14) 0.0274(13) 0.0238(13) -0.0053(10) 0.0008(11) -0.0130(11)
C36A 0.0224(11) 0.0203(11) 0.0206(12) -0.0039(9) 0.0021(9) 0.0002(9)
C36B 0.0274(12) 0.0209(12) 0.0188(12) -0.0035(9) 0.0013(9) -0.0048(9)
C101 0.0379(16) 0.0490(19) 0.0274(15) 0.0076(14) -0.0100(12) -0.0165(14)
C102 0.101(3) 0.0409(19) 0.0364(19) 0.0091(15) -0.0184(19) -0.024(2)
N1A 0.0178(9) 0.0154(9) 0.0148(9) -0.0025(7) -0.0015(7) -0.0032(7)
N1B 0.0209(9) 0.0178(9) 0.0143(9) -0.0014(7) -0.0026(7) -0.0013(7)
N2A 0.0189(9) 0.0175(9) 0.0120(9) -0.0020(7) -0.0017(7) -0.0027(7)
N2B 0.0204(9) 0.0232(10) 0.0161(10) -0.0069(8) -0.0025(7) -0.0001(8)
N3A 0.0156(9) 0.0193(9) 0.0147(9) -0.0025(7) -0.0012(7) -0.0055(7)
N3B 0.0191(9) 0.0187(9) 0.0179(10) -0.0049(8) -0.0003(7) -0.0038(7)
N4A 0.0196(9) 0.0174(9) 0.0169(9) -0.0033(7) 0.0011(7) -0.0026(7)
N4B 0.0187(9) 0.0221(10) 0.0152(9) -0.0028(8) -0.0009(7) -0.0031(8)
N5A 0.0179(9) 0.0185(9) 0.0152(9) -0.0020(7) -0.0008(7) -0.0039(7)
N5B 0.0217(10) 0.0226(10) 0.0173(10) -0.0021(8) -0.0026(8) -0.0017(8)
N6A 0.0202(9) 0.0172(9) 0.0186(10) -0.0035(8) 0.0011(7) -0.0021(7)
N6B 0.0191(9) 0.0243(10) 0.0188(10) -0.0057(8) -0.0019(8) -0.0029(8)
N7A 0.0149(9) 0.0217(10) 0.0171(10) -0.0019(8) -0.0014(7) -0.0058(7)
N7B1 0.0253(10) 0.0328(12) 0.0212(11) -0.0098(9) -0.0010(8) -0.0034(9)
C2B1 0.0294(13) 0.0282(13) 0.0251(13) -0.0117(11) 0.0028(10) -0.0062(10)
C3B1 0.0430(16) 0.0296(14) 0.0451(18) -0.0183(13) 0.0110(13) -0.0131(13)
C4B1 0.0437(18) 0.050(2) 0.058(2) -0.0361(17) 0.0166(16) -0.0247(16)
C5B1 0.0319(15) 0.072(2) 0.0395(18) -0.0368(17) 0.0061(13) -0.0184(16)
C6B1 0.0263(13) 0.0534(18) 0.0244(14) -0.0195(13) -0.0020(10) -0.0041(12)
N8A 0.0213(9) 0.0189(9) 0.0149(9) -0.0012(7) -0.0012(7) -0.0021(7)
N8B 0.0226(10) 0.0247(10) 0.0152(10) -0.0046(8) -0.0003(8) -0.0027(8)
N101 0.0486(17) 0.064(2) 0.0373(16) 0.0000(14) -0.0038(13) -0.0053(15)
N92 0.0504(16) 0.0514(17) 0.0418(16) 0.0032(13) -0.0123(13) -0.0195(14)
C93 0.107(3) 0.041(2) 0.070(3) 0.0168(18) -0.051(2) -0.032(2)
C94 0.0396(16) 0.0409(17) 0.0364(16) 0.0105(13) -0.0175(13) -0.0170(13)
O1A 0.0200(8) 0.0198(8) 0.0155(8) 0.0000(6) -0.0028(6) -0.0051(6)
O1B 0.0209(8) 0.0177(8) 0.0162(8) -0.0027(6) -0.0004(6) 0.0018(6)
O2A 0.0210(8) 0.0192(8) 0.0150(8) -0.0001(6) -0.0025(6) -0.0052(6)
O2B 0.0198(8) 0.0203(8) 0.0146(8) -0.0032(6) -0.0013(6) 0.0015(6)
P1A 0.021(3) 0.026(3) 0.031(3) 0.0023(18) -0.010(2) 0.0001(18)
F1A 0.025(4) 0.046(5) 0.050(6) 0.002(4) -0.012(3) 0.001(3)
F2A 0.044(5) 0.035(3) 0.036(5) 0.001(3) -0.010(4) -0.014(2)
F3A 0.046(4) 0.034(6) 0.032(3) -0.006(3) -0.012(3) -0.002(4)
F4A 0.041(3) 0.032(3) 0.046(7) 0.007(4) -0.018(5) -0.012(2)
F5A 0.040(4) 0.035(7) 0.029(3) 0.000(3) -0.007(2) -0.011(5)
F6A 0.023(4) 0.054(6) 0.056(7) -0.010(5) -0.006(3) 0.003(3)
P1B 0.044(7) 0.025(6) 0.012(5) -0.011(4) -0.005(4) -0.006(4)
F1B 0.045(7) 0.027(9) 0.035(10) -0.009(7) -0.006(5) -0.005(5)
F2B 0.050(8) 0.028(5) 0.030(9) -0.005(5) -0.013(7) -0.009(5)
F3B 0.058(8) 0.042(10) 0.024(5) -0.002(4) -0.009(4) -0.023(7)
F4B 0.041(7) 0.028(5) 0.026(9) -0.009(5) -0.007(6) -0.006(4)
F5B 0.049(7) 0.037(10) 0.019(5) -0.005(4) -0.003(4) -0.007(7)
F6B 0.045(7) 0.038(10) 0.033(10) -0.011(7) -0.002(5) -0.006(6)
P1C 0.024(2) 0.028(3) 0.026(2) -0.0076(19) -0.0001(17) -0.0012(17)
F1C 0.023(3) 0.040(5) 0.040(5) -0.006(4) 0.003(3) 0.002(3)
F2C 0.048(6) 0.040(3) 0.036(5) 0.003(3) 0.001(3) -0.009(3)
F3C 0.042(4) 0.038(5) 0.032(4) -0.013(3) -0.005(3) 0.002(3)
F4C 0.048(4) 0.028(3) 0.046(6) 0.004(3) -0.013(4) -0.006(2)
F5C 0.045(4) 0.032(6) 0.030(3) -0.007(3) -0.007(3) -0.006(4)
F6C 0.024(4) 0.049(6) 0.055(7) -0.006(5) -0.003(3) 0.001(3)
F7 0.0286(9) 0.0748(14) 0.0556(12) -0.0210(10) -0.0102(8) 0.0102(9)
F8 0.0542(11) 0.0569(12) 0.0304(9) -0.0068(8) -0.0104(8) -0.0085(9)
F9 0.0755(15) 0.0418(11) 0.0597(13) 0.0115(10) 0.0162(11) -0.0061(10)
F10 0.0638(13) 0.0796(15) 0.0378(11) -0.0274(10) -0.0192(9) 0.0194(11)
F11 0.0586(13) 0.0429(11) 0.0879(17) 0.0076(11) -0.0114(11) -0.0232(10)
F12 0.0275(9) 0.0539(12) 0.0682(13) -0.0117(10) -0.0077(8) 0.0033(8)
P3A 0.016(3) 0.014(3) 0.021(3) -0.009(2) 0.0048(19) -0.001(2)
F13A 0.019(4) 0.021(5) 0.024(6) -0.010(4) 0.001(3) 0.001(3)
F14A 0.043(6) 0.019(3) 0.021(7) -0.006(3) -0.001(5) -0.011(3)
F15A 0.024(6) 0.018(4) 0.037(7) -0.006(4) 0.006(5) -0.001(4)
F16A 0.016(6) 0.027(4) 0.020(3) -0.002(3) -0.001(3) 0.000(4)
F17A 0.018(2) 0.028(4) 0.033(8) -0.002(5) 0.002(3) -0.002(2)
F18A 0.028(6) 0.030(4) 0.026(4) -0.014(3) 0.003(3) -0.007(4)
P3B 0.031(3) 0.030(3) 0.037(4) 0.003(3) -0.009(3) -0.010(2)
F13B 0.031(5) 0.024(8) 0.033(8) 0.004(6) -0.006(4) -0.006(4)
F14B 0.031(6) 0.033(5) 0.041(8) -0.002(4) -0.004(5) -0.012(4)
F15B 0.032(5) 0.030(4) 0.043(8) -0.003(4) -0.005(5) -0.006(3)
F16B 0.041(8) 0.053(7) 0.032(5) -0.006(4) -0.011(4) -0.005(5)
F17B 0.029(3) 0.050(5) 0.057(9) -0.010(5) -0.004(4) -0.010(3)
F18B 0.035(7) 0.047(6) 0.034(5) -0.011(4) -0.003(3) -0.008(4)
P3C 0.020(4) 0.017(4) 0.034(5) 0.007(3) -0.012(3) -0.001(3)
F13C 0.021(6) 0.041(10) 0.023(8) 0.002(6) -0.008(5) -0.006(5)
F14C 0.028(5) 0.020(5) 0.018(7) 0.003(4) -0.006(5) -0.006(3)
F15C 0.044(15) 0.016(9) 0.068(19) 0.017(9) -0.008(12) -0.008(8)
F16C 0.024(8) 0.046(7) 0.024(5) 0.004(4) -0.004(4) -0.017(6)
F17C 0.018(3) 0.034(5) 0.030(8) -0.001(6) 0.004(4) -0.003(3)
F18C 0.056(12) 0.041(5) 0.020(5) -0.016(4) 0.010(5) -0.025(6)
P4 0.0221(3) 0.0179(3) 0.0216(3) 0.0008(2) 0.0018(2) 0.0003(2)
F19 0.0490(10) 0.0315(8) 0.0290(9) -0.0047(7) -0.0052(7) -0.0114(7)
F20 0.0368(9) 0.0349(9) 0.0418(10) 0.0047(7) 0.0114(7) -0.0130(7)
F21 0.0408(9) 0.0237(8) 0.0342(9) 0.0052(7) 0.0039(7) 0.0097(7)
F22 0.0221(7) 0.0223(7) 0.0411(9) 0.0020(6) 0.0002(6) 0.0021(6)
F23 0.0210(7) 0.0335(8) 0.0336(9) 0.0060(7) 0.0022(6) -0.0049(6)
F24 0.0387(9) 0.0388(9) 0.0250(8) -0.0074(7) -0.0042(7) -0.0007(7)
P5 0.0255(3) 0.0204(3) 0.0233(3) 0.0013(2) 0.0030(2) -0.0011(2)
F25 0.0654(12) 0.0456(10) 0.0306(9) -0.0065(8) 0.0007(8) -0.0287(9)
F26 0.0500(10) 0.0275(8) 0.0399(10) 0.0053(7) 0.0071(8) 0.0153(7)
F27 0.0210(7) 0.0331(8) 0.0305(8) 0.0023(6) 0.0026(6) -0.0050(6)
F28 0.0525(11) 0.0348(9) 0.0406(10) 0.0036(8) 0.0146(8) -0.0192(8)
F29 0.0193(7) 0.0332(9) 0.0516(11) 0.0125(8) 0.0001(7) -0.0010(6)
F30 0.0403(9) 0.0380(9) 0.0269(8) -0.0090(7) 0.0025(7) -0.0019(7)
F31 0.0342(8) 0.0210(8) 0.0491(10) -0.0032(7) -0.0067(7) -0.0016(6)
F32 0.0474(10) 0.0418(10) 0.0278(9) -0.0076(7) 0.0061(7) -0.0077(8)
F33 0.0671(13) 0.0458(11) 0.0377(10) -0.0070(8) -0.0301(9) -0.0065(9)
F34 0.0196(8) 0.0444(11) 0.1025(17) -0.0055(11) -0.0036(9) -0.0041(7)
F35 0.0239(7) 0.0291(8) 0.0316(8) -0.0059(6) 0.0000(6) -0.0010(6)
F36 0.0373(9) 0.0236(8) 0.0617(12) -0.0040(8) -0.0033(8) -0.0118(7)
P2 0.0248(3) 0.0314(4) 0.0267(4) -0.0026(3) -0.0055(3) 0.0009(3)
P6 0.0212(3) 0.0212(3) 0.0333(4) -0.0057(3) -0.0059(3) -0.0026(2)
Mn1A 0.01664(16) 0.01644(16) 0.01315(16) -0.00216(13) -0.00071(12) -0.00451(13)
Mn1B 0.01704(16) 0.01794(17) 0.01270(16) -0.00271(13) -0.00145(12) -0.00045(13)
Mn2A 0.01734(16) 0.01769(17) 0.01254(16) -0.00217(13) -0.00024(12) -0.00425(13)
Mn2B 0.01857(16) 0.02054(17) 0.01267(17) -0.00297(13) -0.00141(13) 0.00026(13)

loop_
_atom_type_symbol
_atom_type_description
_atom_type_scat_dispersion_real
_atom_type_scat_dispersion_imag
_atom_type_scat_source
C C 0.0033 0.0016 'International Tables Vol C Tables 4.2.6.8 and 6.1.1.4'
H H 0.0000 0.0000 'International Tables Vol C Tables 4.2.6.8 and 6.1.1.4'
N N 0.0061 0.0033 'International Tables Vol C Tables 4.2.6.8 and 6.1.1.4'
O O 0.0106 0.0060 'International Tables Vol C Tables 4.2.6.8 and 6.1.1.4'
F F 0.0171 0.0103 'International Tables Vol C Tables 4.2.6.8 and 6.1.1.4'
P P 0.1023 0.0942 'International Tables Vol C Tables 4.2.6.8 and 6.1.1.4'
Mn Mn 0.3368 0.7283 'International Tables Vol C Tables 4.2.6.8 and 6.1.1.4'

loop_
_geom_angle_atom_site_label_1
_geom_angle_atom_site_label_2
_geom_angle_atom_site_label_3
_geom_angle
H1AA C1A H1AB 108.2
C2A C1A H1AA 109.7
C2A C1A H1AB 109.7
N5A C1A H1AA 109.7
N5A C1A H1AB 109.7
N5A C1A C2A 109.94(17)
H1BA C1B H1BB 108.1
N5B C1B H1BA 109.5
N5B C1B H1BB 109.5
N5B C1B C2B1 110.56(19)
C2B1 C1B H1BA 109.5
C2B1 C1B H1BB 109.5
C3A C2A C1A 123.5(2)
N8A C2A C1A 114.8(2)
N8A C2A C3A 121.6(2)
C2A C3A H3A 120.7
C4A C3A C2A 118.5(2)
C4A C3A H3A 120.7
C3A C4A H4A 120.0
C5A C4A C3A 119.9(2)
C5A C4A H4A 120.0
C4A C5A H5A 120.8
C4A C5A C6A 118.4(2)
C6A C5A H5A 120.8
C5A C6A H6A 118.9
N8A C6A C5A 122.1(2)
N8A C6A H6A 118.9
H7AA C7A H7AB 107.7
C8A C7A H7AA 108.8
C8A C7A H7AB 108.8
N5A C7A H7AA 108.8
N5A C7A H7AB 108.8
N5A C7A C8A 113.65(18)
H7BA C7B H7BB 107.6
C8B C7B H7BA 108.6
C8B C7B H7BB 108.6
N5B C7B H7BA 108.6
N5B C7B H7BB 108.6
N5B C7B C8B 114.47(19)
C9A C8A C7A 121.2(2)
N7A C8A C7A 118.0(2)
N7A C8A C9A 120.7(2)
C9B C8B C7B 120.6(2)
N6B C8B C7B 118.3(2)
N6B C8B C9B 121.0(2)
C8A C9A H9A 120.3
C10A C9A C8A 119.4(2)
C10A C9A H9A 120.3
C8B C9B H9B 120.4
C10B C9B C8B 119.2(2)
C10B C9B H9B 120.4
C9A C10A H10A 120.2
C9A C10A C11A 119.5(2)
C11A C10A H10A 120.2
C9B C10B H10B 120.3
C11B C10B C9B 119.3(2)
C11B C10B H10B 120.3
C10A C11A H11A 120.6
C12A C11A C10A 118.9(2)
C12A C11A H11A 120.6
C10B C11B H11B 120.4
C10B C11B C12B 119.2(2)
C12B C11B H11B 120.4
C11A C12A H12A 119.3
N7A C12A C11A 121.3(2)
N7A C12A H12A 119.3
C11B C12B H12B 119.3
N6B C12B C11B 121.4(2)
N6B C12B H12B 119.3
H13A C13A H13B 108.3
C14A C13A H13A 109.9
C14A C13A H13B 109.9
N5A C13A H13A 109.9
N5A C13A H13B 109.9
N5A C13A C14A 109.06(18)
H13C C13B H13D 108.1
C14B C13B H13C 109.6
C14B C13B H13D 109.6
N5B C13B H13C 109.6
N5B C13B H13D 109.6
N5B C13B C14B 110.17(19)
C15A C14A C13A 123.3(2)
N6A C14A C13A 114.9(2)
N6A C14A C15A 121.8(2)
C15B C14B C13B 123.5(2)
N8B C14B C13B 114.8(2)
N8B C14B C15B 121.7(2)
C14A C15A H15A 120.7
C14A C15A C16A 118.6(2)
C16A C15A H15A 120.7
C14B C15B H15B 120.8
C16B C15B C14B 118.5(2)
C16B C15B H15B 120.8
C15A C16A H16A 120.2
C17A C16A C15A 119.5(2)
C17A C16A H16A 120.2
C15B C16B H16B 120.1
C17B C16B C15B 119.8(3)
C17B C16B H16B 120.1
C16A C17A H17A 120.7
C18A C17A C16A 118.7(2)
C18A C17A H17A 120.7
C16B C17B H17B 120.6
C16B C17B C18B 118.7(3)
C18B C17B H17B 120.6
C17A C18A H18A 118.9
N6A C18A C17A 122.1(2)
N6A C18A H18A 118.9
C17B C18B H18B 119.1
N8B C18B C17B 121.8(2)
N8B C18B H18B 119.1
H19A C19A H19B 108.3
C20A C19A H19A 109.9
C20A C19A H19B 109.9
N1A C19A H19A 109.9
N1A C19A H19B 109.9
N1A C19A C20A 109.03(17)
H19C C19B H19D 108.3
C20B C19B H19C 109.9
C20B C19B H19D 109.9
N1B C19B H19C 109.9
N1B C19B H19D 109.9
N1B C19B C20B 108.95(18)
C21A C20A C19A 124.6(2)
N2A C20A C19A 114.73(19)
N2A C20A C21A 120.6(2)
C21B C20B C19B 124.4(2)
N2B C20B C19B 114.8(2)
N2B C20B C21B 120.7(2)
C20A C21A H21A 120.5
C22A C21A C20A 119.0(2)
C22A C21A H21A 120.5
C20B C21B H21B 120.7
C20B C21B C22B 118.5(2)
C22B C21B H21B 120.7
C21A C22A H22A 120.3
C23A C22A C21A 119.3(2)
C23A C22A H22A 120.3
C21B C22B H22B 120.1
C23B C22B C21B 119.9(3)
C23B C22B H22B 120.1
C22A C23A H23A 120.3
C24A C23A C22A 119.4(2)
C24A C23A H23A 120.3
C22B C23B H23B 120.5
C24B C23B C22B 118.9(2)
C24B C23B H23B 120.5
C23A C24A H24A 119.5
N2A C24A C23A 121.1(2)
N2A C24A H24A 119.5
C23B C24B H24B 119.6
N2B C24B C23B 120.9(2)
N2B C24B H24B 119.6
H25A C25A H25B 107.8
C26A C25A H25A 109.1
C26A C25A H25B 109.1
N1A C25A H25A 109.1
N1A C25A H25B 109.1
N1A C25A C26A 112.56(18)
H25C C25B H25D 107.8
C26B C25B H25C 109.1
C26B C25B H25D 109.1
N1B C25B H25C 109.1
N1B C25B H25D 109.1
N1B C25B C26B 112.46(18)
C27A C26A C25A 122.0(2)
N3A C26A C25A 116.3(2)
N3A C26A C27A 121.4(2)
C27B C26B C25B 121.4(2)
N3B C26B C25B 117.3(2)
N3B C26B C27B 121.3(2)
C26A C27A H27A 120.6
C26A C27A C28A 118.7(2)
C28A C27A H27A 120.6
C26B C27B H27B 120.6
C28B C27B C26B 118.7(2)
C28B C27B H27B 120.6
C27A C28A H28A 120.2
C27A C28A C29A 119.6(2)
C29A C28A H28A 120.2
C27B C28B H28B 120.1
C27B C28B C29B 119.7(2)
C29B C28B H28B 120.1
C28A C29A H29A 120.6
C30A C29A C28A 118.7(2)
C30A C29A H29A 120.6
C28B C29B H29B 120.5
C30B C29B C28B 119.0(2)
C30B C29B H29B 120.5
C29A C30A H30A 119.4
N3A C30A C29A 121.3(2)
N3A C30A H30A 119.4
C29B C30B H30B 119.5
N3B C30B C29B 121.0(2)
N3B C30B H30B 119.5
H31A C31A H31B 108.4
C32A C31A H31A 110.1
C32A C31A H31B 110.1
N1A C31A H31A 110.1
N1A C31A H31B 110.1
N1A C31A C32A 108.06(17)
H31C C31B H31D 108.4
C32B C31B H31C 110.1
C32B C31B H31D 110.1
N1B C31B H31C 110.1
N1B C31B H31D 110.1
N1B C31B C32B 108.06(18)
C33A C32A C31A 124.0(2)
N4A C32A C31A 114.6(2)
N4A C32A C33A 121.4(2)
C33B C32B C31B 124.7(2)
N4B C32B C31B 114.5(2)
N4B C32B C33B 120.8(2)
C32A C33A H33A 120.6
C32A C33A C34A 118.7(2)
C34A C33A H33A 120.6
C32B C33B H33B 120.5
C32B C33B C34B 118.9(2)
C34B C33B H33B 120.5
C33A C34A H34A 120.3
C35A C34A C33A 119.5(2)
C35A C34A H34A 120.3
C33B C34B H34B 120.2
C33B C34B C35B 119.7(2)
C35B C34B H34B 120.2
C34A C35A H35A 120.3
C36A C35A C34A 119.4(2)
C36A C35A H35A 120.3
C34B C35B H35B 120.4
C36B C35B C34B 119.2(2)
C36B C35B H35B 120.4
C35A C36A H36A 119.4
N4A C36A C35A 121.1(2)
N4A C36A H36A 119.4
C35B C36B H36B 119.5
N4B C36B C35B 121.0(2)
N4B C36B H36B 119.5
N101 C101 C102 179.0(4)
C101 C102 H10C 109.5
C101 C102 H10D 109.5
C101 C102 H10E 109.5
H10C C102 H10D 109.5
H10C C102 H10E 109.5
H10D C102 H10E 109.5
C19A N1A C25A 112.72(17)
C19A N1A C31A 112.34(17)
C19A N1A Mn1A 105.41(13)
C25A N1A Mn1A 110.07(13)
C31A N1A C25A 111.06(17)
C31A N1A Mn1A 104.76(13)
C19B N1B C25B 113.06(19)
C19B N1B C31B 112.45(17)
C19B N1B Mn1B 104.82(13)
C25B N1B Mn1B 110.32(13)
C31B N1B C25B 110.90(18)
C31B N1B Mn1B 104.77(14)
C20A N2A Mn1A 114.03(15)
C24A N2A C20A 120.6(2)
C24A N2A Mn1A 125.16(15)
C20B N2B Mn1B 113.87(16)
C24B N2B C20B 121.0(2)
C24B N2B Mn1B 125.11(17)
C26A N3A C30A 120.1(2)
C26A N3A Mn1A 115.26(15)
C30A N3A Mn1A 124.20(16)
C26B N3B C30B 120.3(2)
C26B N3B Mn1B 114.42(15)
C30B N3B Mn1B 124.47(16)
C32A N4A Mn1A 114.01(15)
C36A N4A C32A 119.9(2)
C36A N4A Mn1A 126.12(16)
C32B N4B Mn1B 114.09(16)
C36B N4B C32B 120.3(2)
C36B N4B Mn1B 125.58(16)
C1A N5A C7A 112.20(18)
C1A N5A C13A 110.64(17)
C1A N5A Mn2A 107.54(13)
C7A N5A Mn2A 109.28(13)
C13A N5A C7A 110.53(18)
C13A N5A Mn2A 106.44(13)
C1B N5B C7B 112.49(19)
C1B N5B Mn2B 106.76(14)
C7B N5B Mn2B 108.91(14)
C13B N5B C1B 110.57(18)
C13B N5B C7B 110.83(19)
C13B N5B Mn2B 107.03(14)
C14A N6A Mn2A 112.85(15)
C18A N6A C14A 119.2(2)
C18A N6A Mn2A 127.92(16)
C8B N6B Mn2B 114.24(15)
C12B N6B C8B 119.8(2)
C12B N6B Mn2B 125.82(17)
C8A N7A C12A 120.2(2)
C8A N7A Mn2A 114.72(15)
C12A N7A Mn2A 124.99(16)
C2B1 N7B1 C6B1 119.1(3)
C2B1 N7B1 Mn2B 112.18(17)
C6B1 N7B1 Mn2B 128.7(2)
N7B1 C2B1 C1B 115.1(2)
N7B1 C2B1 C3B1 122.1(3)
C3B1 C2B1 C1B 122.7(2)
C2B1 C3B1 H3B1 120.9
C2B1 C3B1 C4B1 118.3(3)
C4B1 C3B1 H3B1 120.9
C3B1 C4B1 H4B1 120.1
C5B1 C4B1 C3B1 119.9(3)
C5B1 C4B1 H4B1 120.1
C4B1 C5B1 H5B1 120.5
C4B1 C5B1 C6B1 119.1(3)
C6B1 C5B1 H5B1 120.5
N7B1 C6B1 C5B1 121.5(3)
N7B1 C6B1 H6B1 119.3
C5B1 C6B1 H6B1 119.3
C2A N8A Mn2A 113.21(15)
C6A N8A C2A 119.4(2)
C6A N8A Mn2A 127.06(16)
C14B N8B Mn2B 112.95(16)
C18B N8B C14B 119.5(2)
C18B N8B Mn2B 127.46(16)
H93A C93 H93B 109.5
H93A C93 H93C 109.5
H93B C93 H93C 109.5
C94 C93 H93A 109.5
C94 C93 H93B 109.5
C94 C93 H93C 109.5
N92 C94 C93 177.0(4)
Mn1A O1A Mn2A 93.31(7)
Mn1B O1B Mn2B 92.84(7)
Mn1A O2A Mn2A 93.00(7)
Mn1B O2B Mn2B 93.08(7)
F1A P1A F2A 90.1(7)
F1A P1A F3A 89.5(7)
F1A P1A F5A 91.0(7)
F1A P1A F6A 179.3(10)
F2A P1A F3A 89.4(5)
F4A P1A F1A 90.6(7)
F4A P1A F2A 179.3(7)
F4A P1A F3A 90.6(5)
F4A P1A F5A 90.1(5)
F4A P1A F6A 89.0(8)
F5A P1A F2A 89.9(6)
F5A P1A F3A 179.1(7)
F6A P1A F2A 90.3(8)
F6A P1A F3A 89.8(8)
F6A P1A F5A 89.6(8)
F1B P1B F2B 88.5(12)
F1B P1B F3B 90.7(12)
F1B P1B F5B 89.9(12)
F1B P1B F6B 177.7(15)
F3B P1B F2B 88.8(9)
F4B P1B F1B 91.8(12)
F4B P1B F2B 178.5(10)
F4B P1B F3B 89.7(9)
F4B P1B F5B 91.1(9)
F4B P1B F6B 90.3(12)
F5B P1B F2B 90.4(9)
F5B P1B F3B 179.0(12)
F5B P1B F6B 88.9(12)
F6B P1B F2B 89.5(12)
F6B P1B F3B 90.5(12)
F1C P1C F2C 89.7(7)
F1C P1C F3C 90.1(8)
F1C P1C F5C 88.4(9)
F1C P1C F6C 178.9(11)
F3C P1C F2C 90.0(6)
F4C P1C F1C 88.7(8)
F4C P1C F2C 178.4(8)
F4C P1C F3C 89.7(5)
F4C P1C F5C 91.1(7)
F4C P1C F6C 91.6(9)
F5C P1C F2C 89.2(7)
F5C P1C F3C 178.3(9)
F6C P1C F2C 90.0(9)
F6C P1C F3C 91.0(9)
F6C P1C F5C 90.5(9)
F13A P3A F16A 88.5(8)
F14A P3A F13A 89.6(8)
F14A P3A F15A 177.3(8)
F14A P3A F16A 88.8(7)
F15A P3A F13A 89.1(7)
F15A P3A F16A 88.7(6)
F17A P3A F13A 178.5(9)
F17A P3A F14A 91.7(8)
F17A P3A F15A 89.5(7)
F17A P3A F16A 90.8(7)
F18A P3A F13A 90.6(8)
F18A P3A F14A 91.3(7)
F18A P3A F15A 91.1(7)
F18A P3A F16A 179.0(8)
F18A P3A F17A 90.1(6)
F13B P3B F16B 87.9(10)
F14B P3B F13B 90.5(11)
F14B P3B F15B 179.4(11)
F14B P3B F16B 90.8(9)
F15B P3B F13B 89.7(11)
F15B P3B F16B 89.7(9)
F17B P3B F13B 177.6(10)
F17B P3B F14B 89.4(10)
F17B P3B F15B 90.4(9)
F17B P3B F16B 89.7(7)
F18B P3B F13B 90.8(10)
F18B P3B F14B 90.6(10)
F18B P3B F15B 88.8(9)
F18B P3B F16B 178.1(10)
F18B P3B F17B 91.6(7)
F13C P3C F16C 88.2(10)
F14C P3C F13C 90.4(10)
F14C P3C F15C 178.9(12)
F14C P3C F16C 89.4(10)
F15C P3C F13C 89.3(11)
F15C P3C F16C 89.5(10)
F17C P3C F13C 177.9(12)
F17C P3C F14C 89.1(10)
F17C P3C F15C 91.2(10)
F17C P3C F16C 89.7(9)
F18C P3C F13C 89.5(10)
F18C P3C F14C 91.0(10)
F18C P3C F15C 90.0(10)
F18C P3C F16C 177.7(11)
F18C P3C F17C 92.5(9)
F19 P4 F21 90.37(9)
F19 P4 F22 89.67(9)
F19 P4 F23 89.63(9)
F19 P4 F24 179.41(10)
F20 P4 F19 90.50(9)
F20 P4 F21 90.49(9)
F20 P4 F22 90.01(8)
F20 P4 F23 179.55(9)
F20 P4 F24 89.95(9)
F21 P4 F22 179.50(10)
F21 P4 F23 89.94(8)
F21 P4 F24 90.01(9)
F22 P4 F23 89.56(8)
F24 P4 F22 89.95(8)
F24 P4 F23 89.92(9)
F25 P5 F26 90.38(10)
F25 P5 F27 89.61(9)
F25 P5 F28 90.52(10)
F25 P5 F29 90.36(10)
F25 P5 F30 179.77(11)
F26 P5 F27 89.64(9)
F26 P5 F28 90.93(10)
F26 P5 F29 178.93(11)
F26 P5 F30 89.61(9)
F27 P5 F29 89.59(8)
F28 P5 F27 179.41(10)
F28 P5 F29 89.83(9)
F30 P5 F27 90.16(9)
F30 P5 F28 89.71(10)
F30 P5 F29 89.64(9)
F7 P2 F8 89.58(10)
F7 P2 F9 89.63(12)
F7 P2 F10 91.02(10)
F7 P2 F12 179.05(12)
F8 P2 F12 89.65(10)
F9 P2 F8 88.74(11)
F9 P2 F12 89.79(11)
F10 P2 F8 178.73(13)
F10 P2 F9 90.14(13)
F10 P2 F12 89.74(11)
F11 P2 F7 91.27(12)
F11 P2 F8 90.79(12)
F11 P2 F9 178.98(12)
F11 P2 F10 90.32(13)
F11 P2 F12 89.29(11)
F32 P6 F31 89.97(9)
F32 P6 F33 178.38(11)
F32 P6 F35 89.70(9)
F32 P6 F36 90.74(10)
F33 P6 F31 89.69(10)
F34 P6 F31 90.17(9)
F34 P6 F32 90.91(11)
F34 P6 F33 90.67(11)
F34 P6 F35 179.28(12)
F34 P6 F36 90.91(10)
F35 P6 F31 89.45(8)
F35 P6 F33 88.72(10)
F35 P6 F36 89.48(9)
F36 P6 F31 178.71(10)
F36 P6 F33 89.57(10)
N1A Mn1A Mn2A 136.72(5)
N2A Mn1A N1A 81.06(7)
N2A Mn1A N3A 84.38(7)
N2A Mn1A Mn2A 97.70(5)
N3A Mn1A N1A 83.05(7)
N3A Mn1A Mn2A 140.15(5)
N4A Mn1A N1A 79.92(7)
N4A Mn1A N2A 160.11(7)
N4A Mn1A N3A 87.62(8)
N4A Mn1A Mn2A 100.10(5)
O1A Mn1A N1A 178.14(8)
O1A Mn1A N2A 97.43(7)
O1A Mn1A N3A 95.75(7)
O1A Mn1A N4A 101.48(7)
O1A Mn1A O2A 88.52(7)
O1A Mn1A Mn2A 44.41(5)
O2A Mn1A N1A 92.63(7)
O2A Mn1A N2A 93.56(7)
O2A Mn1A N3A 175.45(7)
O2A Mn1A N4A 93.05(8)
O2A Mn1A Mn2A 44.11(5)
N1B Mn1B Mn2B 135.17(5)
N2B Mn1B N1B 81.62(8)
N2B Mn1B N3B 83.58(8)
N2B Mn1B Mn2B 97.73(6)
N3B Mn1B N1B 83.40(8)
N3B Mn1B Mn2B 141.35(6)
N4B Mn1B N1B 80.69(8)
N4B Mn1B N2B 161.24(8)
N4B Mn1B N3B 88.23(8)
N4B Mn1B Mn2B 99.18(6)
O1B Mn1B N1B 179.71(8)
O1B Mn1B N2B 98.13(8)
O1B Mn1B N3B 96.73(7)
O1B Mn1B N4B 99.57(8)
O1B Mn1B O2B 88.58(7)
O1B Mn1B Mn2B 44.69(5)
O2B Mn1B N1B 91.28(7)
O2B Mn1B N2B 93.10(8)
O2B Mn1B N3B 174.08(8)
O2B Mn1B N4B 93.48(8)
O2B Mn1B Mn2B 43.89(5)
N5A Mn2A N6A 75.99(7)
N5A Mn2A N8A 77.40(7)
N5A Mn2A Mn1A 136.03(5)
N6A Mn2A N8A 152.26(7)
N6A Mn2A Mn1A 102.97(5)
N7A Mn2A N5A 83.18(7)
N7A Mn2A N6A 85.62(7)
N7A Mn2A N8A 83.58(7)
N7A Mn2A Mn1A 140.77(5)
N8A Mn2A Mn1A 101.55(5)
O1A Mn2A N5A 93.76(7)
O1A Mn2A N6A 95.63(7)
O1A Mn2A N7A 176.33(7)
O1A Mn2A N8A 93.78(7)
O1A Mn2A Mn1A 42.27(5)
O2A Mn2A N5A 178.74(8)
O2A Mn2A N6A 103.44(7)
O2A Mn2A N7A 97.92(7)
O2A Mn2A N8A 103.31(7)
O2A Mn2A O1A 85.16(7)
O2A Mn2A Mn1A 42.89(5)
N5B Mn2B N7B1 76.87(8)
N5B Mn2B N8B 76.29(8)
N5B Mn2B Mn1B 136.04(6)
N6B Mn2B N5B 83.65(8)
N6B Mn2B N7B1 83.57(8)
N6B Mn2B N8B 84.87(7)
N6B Mn2B Mn1B 140.31(6)
N7B1 Mn2B Mn1B 102.88(5)
N8B Mn2B N7B1 151.75(8)
N8B Mn2B Mn1B 102.47(5)
O1B Mn2B N5B 93.59(7)
O1B Mn2B N6B 176.76(8)
O1B Mn2B N7B1 94.16(7)
O1B Mn2B N8B 96.15(7)
O1B Mn2B Mn1B 42.47(5)
O2B Mn2B N5B 178.24(8)
O2B Mn2B N6B 97.30(7)
O2B Mn2B N7B1 104.69(8)
O2B Mn2B N8B 102.29(7)
O2B Mn2B O1B 85.51(7)
O2B Mn2B Mn1B 43.04(5)

loop_
_geom_bond_atom_site_label_1
_geom_bond_atom_site_label_2
_geom_bond_distance
C1A H1AA 0.9900
C1A H1AB 0.9900
C1A C2A 1.507(3)
C1A N5A 1.490(3)
C1B H1BA 0.9900
C1B H1BB 0.9900
C1B N5B 1.494(3)
C1B C2B1 1.511(3)
C2A C3A 1.390(3)
C2A N8A 1.343(3)
C3A H3A 0.9500
C3A C4A 1.384(4)
C4A H4A 0.9500
C4A C5A 1.381(4)
C5A H5A 0.9500
C5A C6A 1.385(4)
C6A H6A 0.9500
C6A N8A 1.342(3)
C7A H7AA 0.9900
C7A H7AB 0.9900
C7A C8A 1.514(3)
C7A N5A 1.498(3)
C7B H7BA 0.9900
C7B H7BB 0.9900
C7B C8B 1.505(3)
C7B N5B 1.496(3)
C8A C9A 1.391(3)
C8A N7A 1.346(3)
C8B C9B 1.388(3)
C8B N6B 1.346(3)
C9A H9A 0.9500
C9A C10A 1.376(4)
C9B H9B 0.9500
C9B C10B 1.382(4)
C10A H10A 0.9500
C10A C11A 1.387(4)
C10B H10B 0.9500
C10B C11B 1.376(4)
C11A H11A 0.9500
C11A C12A 1.384(3)
C11B H11B 0.9500
C11B C12B 1.385(3)
C12A H12A 0.9500
C12A N7A 1.346(3)
C12B H12B 0.9500
C12B N6B 1.342(3)
C13A H13A 0.9900
C13A H13B 0.9900
C13A C14A 1.511(3)
C13A N5A 1.494(3)
C13B H13C 0.9900
C13B H13D 0.9900
C13B C14B 1.507(4)
C13B N5B 1.493(3)
C14A C15A 1.380(3)
C14A N6A 1.346(3)
C14B C15B 1.388(4)
C14B N8B 1.346(3)
C15A H15A 0.9500
C15A C16A 1.391(3)
C15B H15B 0.9500
C15B C16B 1.386(4)
C16A H16A 0.9500
C16A C17A 1.382(3)
C16B H16B 0.9500
C16B C17B 1.382(4)
C17A H17A 0.9500
C17A C18A 1.377(4)
C17B H17B 0.9500
C17B C18B 1.382(4)
C18A H18A 0.9500
C18A N6A 1.343(3)
C18B H18B 0.9500
C18B N8B 1.344(3)
C19A H19A 0.9900
C19A H19B 0.9900
C19A C20A 1.499(3)
C19A N1A 1.491(3)
C19B H19C 0.9900
C19B H19D 0.9900
C19B C20B 1.511(3)
C19B N1B 1.497(3)
C20A C21A 1.386(3)
C20A N2A 1.349(3)
C20B C21B 1.380(4)
C20B N2B 1.347(3)
C21A H21A 0.9500
C21A C22A 1.385(4)
C21B H21B 0.9500
C21B C22B 1.396(4)
C22A H22A 0.9500
C22A C23A 1.385(4)
C22B H22B 0.9500
C22B C23B 1.384(4)
C23A H23A 0.9500
C23A C24A 1.374(3)
C23B H23B 0.9500
C23B C24B 1.375(4)
C24A H24A 0.9500
C24A N2A 1.341(3)
C24B H24B 0.9500
C24B N2B 1.346(3)
C25A H25A 0.9900
C25A H25B 0.9900
C25A C26A 1.508(3)
C25A N1A 1.503(3)
C25B H25C 0.9900
C25B H25D 0.9900
C25B C26B 1.502(3)
C25B N1B 1.501(3)
C26A C27A 1.382(3)
C26A N3A 1.340(3)
C26B C27B 1.387(3)
C26B N3B 1.341(3)
C27A H27A 0.9500
C27A C28A 1.385(3)
C27B H27B 0.9500
C27B C28B 1.381(4)
C28A H28A 0.9500
C28A C29A 1.389(4)
C28B H28B 0.9500
C28B C29B 1.385(4)
C29A H29A 0.9500
C29A C30A 1.380(3)
C29B H29B 0.9500
C29B C30B 1.384(3)
C30A H30A 0.9500
C30A N3A 1.347(3)
C30B H30B 0.9500
C30B N3B 1.345(3)
C31A H31A 0.9900
C31A H31B 0.9900
C31A C32A 1.506(3)
C31A N1A 1.492(3)
C31B H31C 0.9900
C31B H31D 0.9900
C31B C32B 1.504(3)
C31B N1B 1.498(3)
C32A C33A 1.377(3)
C32A N4A 1.353(3)
C32B C33B 1.382(3)
C32B N4B 1.359(3)
C33A H33A 0.9500
C33A C34A 1.388(3)
C33B H33B 0.9500
C33B C34B 1.387(4)
C34A H34A 0.9500
C34A C35A 1.381(3)
C34B H34B 0.9500
C34B C35B 1.388(4)
C35A H35A 0.9500
C35A C36A 1.377(3)
C35B H35B 0.9500
C35B C36B 1.376(4)
C36A H36A 0.9500
C36A N4A 1.342(3)
C36B H36B 0.9500
C36B N4B 1.346(3)
C101 C102 1.458(5)
C101 N101 1.130(4)
C102 H10C 0.9800
C102 H10D 0.9800
C102 H10E 0.9800
N1A Mn1A 2.0680(18)
N1B Mn1B 2.0582(18)
N2A Mn1A 2.0329(19)
N2B Mn1B 2.015(2)
N3A Mn1A 2.0342(19)
N3B Mn1B 2.0367(19)
N4A Mn1A 2.019(2)
N4B Mn1B 2.001(2)
N5A Mn2A 2.1148(18)
N5B Mn2B 2.1103(19)
N6A Mn2A 2.203(2)
N6B Mn2B 2.0490(19)
N7A Mn2A 2.0519(19)
N7B1 C2B1 1.339(3)
N7B1 C6B1 1.350(3)
N7B1 Mn2B 2.243(2)
C2B1 C3B1 1.383(4)
C3B1 H3B1 0.9500
C3B1 C4B1 1.387(4)
C4B1 H4B1 0.9500
C4B1 C5B1 1.370(5)
C5B1 H5B1 0.9500
C5B1 C6B1 1.382(4)
C6B1 H6B1 0.9500
N8A Mn2A 2.210(2)
N8B Mn2B 2.213(2)
N92 C94 1.129(4)
C93 H93A 0.9800
C93 H93B 0.9800
C93 H93C 0.9800
C93 C94 1.440(5)
O1A Mn1A 1.7720(16)
O1A Mn2A 1.8436(16)
O1B Mn1B 1.7761(15)
O1B Mn2B 1.8499(15)
O2A Mn1A 1.7923(16)
O2A Mn2A 1.8330(16)
O2B Mn1B 1.7956(15)
O2B Mn2B 1.8239(15)
P1A F1A 1.598(5)
P1A F2A 1.603(5)
P1A F3A 1.607(5)
P1A F4A 1.595(5)
P1A F5A 1.602(5)
P1A F6A 1.601(5)
P1B F1B 1.599(8)
P1B F2B 1.607(8)
P1B F3B 1.606(8)
P1B F4B 1.596(8)
P1B F5B 1.602(8)
P1B F6B 1.603(8)
P1C F1C 1.598(6)
P1C F2C 1.609(6)
P1C F3C 1.608(6)
P1C F4C 1.596(6)
P1C F5C 1.604(6)
P1C F6C 1.601(6)
F7 P2 1.5833(17)
F8 P2 1.5974(18)
F9 P2 1.595(2)
F10 P2 1.5909(19)
F11 P2 1.581(2)
F12 P2 1.6012(17)
P3A F13A 1.612(5)
P3A F14A 1.600(5)
P3A F15A 1.610(5)
P3A F16A 1.626(6)
P3A F17A 1.597(5)
P3A F18A 1.592(6)
P3B F13B 1.610(7)
P3B F14B 1.600(7)
P3B F15B 1.610(7)
P3B F16B 1.629(7)
P3B F17B 1.598(7)
P3B F18B 1.589(7)
P3C F13C 1.612(7)
P3C F14C 1.601(6)
P3C F15C 1.609(6)
P3C F16C 1.626(7)
P3C F17C 1.598(7)
P3C F18C 1.590(7)
P4 F19 1.5979(17)
P4 F20 1.5964(16)
P4 F21 1.5982(15)
P4 F22 1.6068(14)
P4 F23 1.6071(16)
P4 F24 1.5999(16)
P5 F25 1.5893(18)
P5 F26 1.5968(16)
P5 F27 1.6037(16)
P5 F28 1.5993(17)
P5 F29 1.6049(15)
P5 F30 1.5985(17)
F31 P6 1.6091(16)
F32 P6 1.5988(18)
F33 P6 1.6078(18)
F34 P6 1.5831(17)
F35 P6 1.6008(15)
F36 P6 1.6030(17)
Mn1A Mn2A 2.6298(5)
Mn1B Mn2B 2.6272(5)
